data_7133158
loop_
_publ_author_name
'Zhang, Xu'
'Chang, Mengfan'
'Xu, Xuefeng'
'Zhao, Qiang'

_publ_section_title
;
 Direct access to furan and cyclopropane derivatives <i>via</i>
 palladium-catalyzed C-H activation/alkene insertion/annulation.
;
_journal_issue 53
_journal_name_full 'Chemical communications (Cambridge, England)'
_journal_page_first 6769
_journal_page_last 6772
_journal_paper_doi 10.1039/d4cc01964d
_journal_volume 60
_journal_year 2024
_chemical_formula_moiety 'C18 H14 O2'
_chemical_formula_sum 'C18 H14 O2'
_chemical_formula_weight 262.29
_space_group_crystal_system monoclinic
_space_group_IT_number 14
_space_group_name_Hall '-P 2ybc'
_space_group_name_H-M_alt 'P 1 21/c 1'
_atom_sites_solution_hydrogens geom
_atom_sites_solution_primary dual
_audit_creation_date 2024-04-24
_audit_creation_method
;
Olex2 1.5
(compiled 2024.02.16 svn.r378c4104 for OlexSys, GUI svn.r6928)
;
_audit_update_record
;
2024-04-24 deposited with the CCDC.	2024-06-06 downloaded from the CCDC.
;
_cell_angle_alpha 90
_cell_angle_beta 109.0620(10)
_cell_angle_gamma 90
_cell_formula_units_Z 4
_cell_length_a 11.2312(4)
_cell_length_b 14.7726(6)
_cell_length_c 8.2671(3)
_cell_measurement_reflns_used 5804
_cell_measurement_temperature 298.00
_cell_measurement_theta_max 26.73
_cell_measurement_theta_min 2.36
_cell_volume 1296.42(8)
_computing_cell_refinement 'SAINT V8.40B (?, 2016)'
_computing_data_reduction 'SAINT V8.40B (?, 2016)'
_computing_molecular_graphics 'Olex2 1.5 (Dolomanov et al., 2009)'
_computing_publication_material 'Olex2 1.5 (Dolomanov et al., 2009)'
_computing_structure_refinement 'SHELXL 2018/3 (Sheldrick, 2015)'
_computing_structure_solution 'SHELXT 2018/2 (Sheldrick, 2018)'
_diffrn_ambient_temperature 298.00
_diffrn_measured_fraction_theta_full 1.000
_diffrn_measured_fraction_theta_max 1.000
_diffrn_measurement_device_type 'CCD area detector'
_diffrn_measurement_method 'phi and omega scans'
_diffrn_radiation_monochromator graphite
_diffrn_radiation_type MoK\a
_diffrn_radiation_wavelength 0.71073
_diffrn_reflns_av_R_equivalents 0.0584
_diffrn_reflns_av_unetI/netI 0.0234
_diffrn_reflns_Laue_measured_fraction_full 1.000
_diffrn_reflns_Laue_measured_fraction_max 1.000
_diffrn_reflns_limit_h_max 13
_diffrn_reflns_limit_h_min -13
_diffrn_reflns_limit_k_max 17
_diffrn_reflns_limit_k_min -17
_diffrn_reflns_limit_l_max 9
_diffrn_reflns_limit_l_min -9
_diffrn_reflns_number 25739
_diffrn_reflns_point_group_measured_fraction_full 1.000
_diffrn_reflns_point_group_measured_fraction_max 1.000
_diffrn_reflns_theta_full 25.007
_diffrn_reflns_theta_max 25.007
_diffrn_reflns_theta_min 2.363
_diffrn_source_current 1.4
_diffrn_source_power 0.07
_diffrn_source_voltage 50.0
_exptl_absorpt_coefficient_mu 0.087
_exptl_absorpt_correction_T_max 0.7457
_exptl_absorpt_correction_T_min 0.6885
_exptl_absorpt_correction_type none
_exptl_absorpt_process_details
;
SADABS-2016/2 (Bruker,2016/2) was used for absorption correction.
wR2(int) was 0.1182 before and 0.0641 after correction.
The Ratio of minimum to maximum transmission is 0.9233.
The \l/2 correction factor is Not present.
;
_exptl_crystal_density_diffrn 1.344
_exptl_crystal_description block
_exptl_crystal_F_000 552
_refine_diff_density_max 0.290
_refine_diff_density_min -0.161
_refine_diff_density_rms 0.032
_refine_ls_extinction_method none
_refine_ls_goodness_of_fit_ref 1.050
_refine_ls_hydrogen_treatment constr
_refine_ls_matrix_type full
_refine_ls_number_parameters 181
_refine_ls_number_reflns 2275
_refine_ls_number_restraints 0
_refine_ls_restrained_S_all 1.050
_refine_ls_R_factor_all 0.0508
_refine_ls_R_factor_gt 0.0418
_refine_ls_shift/su_max 0.000
_refine_ls_shift/su_mean 0.000
_refine_ls_structure_factor_coef Fsqd
_refine_ls_weighting_details 'w=1/[\s^2^(Fo^2^)+(0.0614P)^2^+0.3124P] where P=(Fo^2^+2Fc^2^)/3'
_refine_ls_weighting_scheme calc
_refine_ls_wR_factor_gt 0.1149
_refine_ls_wR_factor_ref 0.1233
_reflns_Friedel_coverage 0.000
_reflns_number_gt 1867
_reflns_number_total 2275
_reflns_threshold_expression 'I > 2\s(I)'
_cod_data_source_file d4cc01964d2.cif
_cod_data_source_block 1
_cod_depositor_comments 'Adding full bibliography for 7133158.cif.'
_cod_database_code 7133158
_shelx_shelxl_version_number 2018/3
_shelx_space_group_comment
;
The symmetry employed for this shelxl refinement is uniquely defined
by the following loop, which should always be used as a source of
symmetry information in preference to the above space-group names.
They are only intended as comments.
;
_olex2_refinement_description
;
1. Fixed Uiso
 At 1.2 times of:
  All C(H) groups, All C(H,H) groups
2.a Ternary CH refined with riding coordinates:
 C6(H6), C17(H17)
2.b Secondary CH2 refined with riding coordinates:
 C3(H3A,H3B), C2(H2A,H2B), C1(H1A,H1B)
2.c Aromatic/amide H refined with riding coordinates:
 C8(H8), C10(H10), C9(H9), C12(H12), C14(H14), C13(H13)
;
_olex2_submission_special_instructions 'No special instructions were received'

loop_
_space_group_symop_operation_xyz
'x, y, z'
'-x, y+1/2, -z+1/2'
'-x, -y, -z'
'x, -y-1/2, z-1/2'

loop_
_atom_site_label
_atom_site_type_symbol
_atom_site_fract_x
_atom_site_fract_y
_atom_site_fract_z
_atom_site_U_iso_or_equiv
_atom_site_adp_type
_atom_site_occupancy
_atom_site_site_symmetry_order
_atom_site_calc_flag
_atom_site_refinement_flags_posn
_atom_site_refinement_flags_adp
_atom_site_refinement_flags_occupancy
_atom_site_disorder_assembly
_atom_site_disorder_group
O2 O 0.42763(11) 0.40188(9) 0.19742(16) 0.0631(4) Uani 1 1 d . . . . .
O1 O 0.22220(13) 0.33300(10) 0.58265(19) 0.0752(4) Uani 1 1 d . . . . .
C16 C 0.17032(14) 0.53415(11) 0.1093(2) 0.0468(4) Uani 1 1 d . . . . .
C5 C 0.32718(15) 0.37087(10) 0.3883(2) 0.0468(4) Uani 1 1 d . . . . .
C7 C 0.14511(14) 0.47289(11) 0.22394(19) 0.0449(4) Uani 1 1 d . . . . .
C6 C 0.21990(15) 0.38690(11) 0.2253(2) 0.0469(4) Uani 1 1 d . . . . .
H6 H 0.165095 0.333761 0.191792 0.056 Uiso 1 1 calc R U . . .
C11 C 0.11444(16) 0.62024(11) 0.0735(2) 0.0545(4) Uani 1 1 d . . . . .
C15 C 0.25438(16) 0.50026(12) 0.0308(2) 0.0538(4) Uani 1 1 d . . . . .
C4 C 0.43704(16) 0.38132(11) 0.3604(2) 0.0512(4) Uani 1 1 d . . . . .
C00A C 0.32111(17) 0.34920(11) 0.5561(2) 0.0549(4) Uani 1 1 d . . . . .
C17 C 0.29188(16) 0.40621(12) 0.0972(2) 0.0548(4) Uani 1 1 d . . . . .
H17 H 0.269875 0.361942 0.003775 0.066 Uiso 1 1 calc R U . . .
C8 C 0.06393(16) 0.49762(13) 0.3064(2) 0.0560(4) Uani 1 1 d . . . . .
H8 H 0.046207 0.458557 0.383757 0.067 Uiso 1 1 calc R U . . .
C10 C 0.03013(18) 0.64355(13) 0.1603(2) 0.0628(5) Uani 1 1 d . . . . .
H10 H -0.009675 0.699622 0.141238 0.075 Uiso 1 1 calc R U . . .
C3 C 0.56430(16) 0.37182(13) 0.4885(3) 0.0624(5) Uani 1 1 d . . . . .
H3A H 0.600365 0.431192 0.523671 0.075 Uiso 1 1 calc R U . . .
H3B H 0.618938 0.339399 0.438672 0.075 Uiso 1 1 calc R U . . .
C9 C 0.00649(18) 0.58411(14) 0.2726(2) 0.0655(5) Uani 1 1 d . . . . .
H9 H -0.049396 0.601003 0.329001 0.079 Uiso 1 1 calc R U . . .
C12 C 0.1481(2) 0.67195(14) -0.0488(3) 0.0723(6) Uani 1 1 d . . . . .
H12 H 0.114529 0.729601 -0.077181 0.087 Uiso 1 1 calc R U . . .
C2 C 0.55422(18) 0.32006(15) 0.6434(3) 0.0703(6) Uani 1 1 d . . . . .
H2A H 0.544270 0.256095 0.615813 0.084 Uiso 1 1 calc R U . . .
H2B H 0.632043 0.327544 0.737990 0.084 Uiso 1 1 calc R U . . .
C1 C 0.44618(19) 0.35085(15) 0.6990(3) 0.0707(6) Uani 1 1 d . . . . .
H1A H 0.462666 0.412009 0.743368 0.085 Uiso 1 1 calc R U . . .
H1B H 0.440885 0.312136 0.791120 0.085 Uiso 1 1 calc R U . . .
C14 C 0.2839(2) 0.55210(16) -0.0877(3) 0.0736(6) Uani 1 1 d . . . . .
H14 H 0.338827 0.530827 -0.142255 0.088 Uiso 1 1 calc R U . . .
C13 C 0.2290(2) 0.63837(17) -0.1252(3) 0.0815(7) Uani 1 1 d . . . . .
H13 H 0.248827 0.673940 -0.205586 0.098 Uiso 1 1 calc R U . . .

loop_
_atom_site_aniso_label
_atom_site_aniso_U_11
_atom_site_aniso_U_22
_atom_site_aniso_U_33
_atom_site_aniso_U_23
_atom_site_aniso_U_13
_atom_site_aniso_U_12
O2 0.0499(7) 0.0758(9) 0.0694(8) 0.0082(6) 0.0273(6) 0.0101(6)
O1 0.0674(9) 0.0831(10) 0.0842(10) 0.0291(8) 0.0373(7) 0.0137(7)
C16 0.0433(8) 0.0448(9) 0.0452(9) 0.0002(7) 0.0048(7) -0.0038(7)
C5 0.0451(9) 0.0354(8) 0.0584(10) 0.0021(7) 0.0149(7) 0.0023(6)
C7 0.0410(8) 0.0456(9) 0.0431(8) -0.0009(7) 0.0070(7) -0.0010(6)
C6 0.0455(8) 0.0411(8) 0.0530(9) -0.0009(7) 0.0149(7) -0.0009(7)
C11 0.0524(10) 0.0435(9) 0.0527(10) -0.0008(7) -0.0032(8) -0.0033(7)
C15 0.0484(9) 0.0596(10) 0.0514(10) 0.0027(8) 0.0137(8) -0.0040(8)
C4 0.0513(9) 0.0403(8) 0.0624(11) 0.0010(7) 0.0193(8) 0.0044(7)
C00A 0.0575(10) 0.0437(9) 0.0649(11) 0.0111(8) 0.0219(9) 0.0102(8)
C17 0.0517(9) 0.0587(10) 0.0548(10) -0.0039(8) 0.0183(8) 0.0028(8)
C8 0.0522(10) 0.0672(11) 0.0477(9) 0.0031(8) 0.0149(8) 0.0076(8)
C10 0.0634(11) 0.0511(10) 0.0551(11) -0.0100(8) -0.0064(9) 0.0135(8)
C3 0.0452(9) 0.0531(10) 0.0855(14) -0.0001(9) 0.0168(9) 0.0025(8)
C9 0.0591(11) 0.0778(13) 0.0545(11) -0.0107(10) 0.0113(9) 0.0199(10)
C12 0.0739(13) 0.0527(11) 0.0700(13) 0.0155(9) -0.0042(11) -0.0109(10)
C2 0.0574(11) 0.0673(12) 0.0730(13) 0.0018(10) 0.0033(9) 0.0069(9)
C1 0.0735(13) 0.0697(12) 0.0626(12) 0.0108(10) 0.0137(10) 0.0112(10)
C14 0.0668(12) 0.0904(15) 0.0675(12) 0.0143(11) 0.0272(10) -0.0075(11)
C13 0.0775(14) 0.0833(15) 0.0777(15) 0.0291(12) 0.0171(12) -0.0178(12)

loop_
_atom_type_symbol
_atom_type_description
_atom_type_scat_dispersion_real
_atom_type_scat_dispersion_imag
_atom_type_scat_source
C C 0.0033 0.0016 'International Tables Vol C Tables 4.2.6.8 and 6.1.1.4'
H H 0.0000 0.0000 'International Tables Vol C Tables 4.2.6.8 and 6.1.1.4'
O O 0.0106 0.0060 'International Tables Vol C Tables 4.2.6.8 and 6.1.1.4'

loop_
_geom_angle_atom_site_label_1
_geom_angle_atom_site_label_2
_geom_angle_atom_site_label_3
_geom_angle
_geom_angle_site_symmetry_1
_geom_angle_site_symmetry_3
_geom_angle_publ_flag
C4 O2 C17 107.39(12) . . ?
C7 C16 C11 123.41(16) . . ?
C15 C16 C7 113.40(15) . . ?
C15 C16 C11 123.17(16) . . ?
C4 C5 C6 109.98(15) . . ?
C4 C5 C00A 121.77(16) . . ?
C00A C5 C6 128.24(14) . . ?
C16 C7 C6 108.11(14) . . ?
C8 C7 C16 118.87(15) . . ?
C8 C7 C6 133.02(15) . . ?
C5 C6 C7 114.65(13) . . ?
C5 C6 H6 111.9 . . ?
C5 C6 C17 101.34(13) . . ?
C7 C6 H6 111.9 . . ?
C7 C6 C17 104.50(13) . . ?
C17 C6 H6 111.9 . . ?
C16 C11 C12 115.75(18) . . ?
C10 C11 C16 116.27(16) . . ?
C10 C11 C12 127.96(18) . . ?
C16 C15 C17 108.19(14) . . ?
C14 C15 C16 119.31(18) . . ?
C14 C15 C17 132.47(18) . . ?
O2 C4 C3 118.50(15) . . ?
C5 C4 O2 114.98(15) . . ?
C5 C4 C3 126.52(17) . . ?
O1 C00A C5 123.02(17) . . ?
O1 C00A C1 121.93(17) . . ?
C5 C00A C1 115.02(15) . . ?
O2 C17 C6 106.28(13) . . ?
O2 C17 C15 111.05(14) . . ?
O2 C17 H17 111.2 . . ?
C6 C17 H17 111.2 . . ?
C15 C17 C6 105.81(13) . . ?
C15 C17 H17 111.2 . . ?
C7 C8 H8 120.6 . . ?
C7 C8 C9 118.79(17) . . ?
C9 C8 H8 120.6 . . ?
C11 C10 H10 119.9 . . ?
C9 C10 C11 120.19(16) . . ?
C9 C10 H10 119.9 . . ?
C4 C3 H3A 109.8 . . ?
C4 C3 H3B 109.8 . . ?
C4 C3 C2 109.18(15) . . ?
H3A C3 H3B 108.3 . . ?
C2 C3 H3A 109.8 . . ?
C2 C3 H3B 109.8 . . ?
C8 C9 H9 118.8 . . ?
C10 C9 C8 122.46(18) . . ?
C10 C9 H9 118.8 . . ?
C11 C12 H12 119.6 . . ?
C13 C12 C11 120.72(19) . . ?
C13 C12 H12 119.6 . . ?
C3 C2 H2A 108.9 . . ?
C3 C2 H2B 108.9 . . ?
H2A C2 H2B 107.8 . . ?
C1 C2 C3 113.16(16) . . ?
C1 C2 H2A 108.9 . . ?
C1 C2 H2B 108.9 . . ?
C00A C1 H1A 108.9 . . ?
C00A C1 H1B 108.9 . . ?
C2 C1 C00A 113.19(17) . . ?
C2 C1 H1A 108.9 . . ?
C2 C1 H1B 108.9 . . ?
H1A C1 H1B 107.8 . . ?
C15 C14 H14 120.8 . . ?
C15 C14 C13 118.3(2) . . ?
C13 C14 H14 120.8 . . ?
C12 C13 C14 122.73(19) . . ?
C12 C13 H13 118.6 . . ?
C14 C13 H13 118.6 . . ?

loop_
_geom_bond_atom_site_label_1
_geom_bond_atom_site_label_2
_geom_bond_distance
_geom_bond_site_symmetry_2
_geom_bond_publ_flag
O2 C4 1.351(2) . ?
O2 C17 1.480(2) . ?
O1 C00A 1.224(2) . ?
C16 C7 1.404(2) . ?
C16 C11 1.406(2) . ?
C16 C15 1.401(2) . ?
C5 C6 1.504(2) . ?
C5 C4 1.336(2) . ?
C5 C00A 1.446(2) . ?
C7 C6 1.521(2) . ?
C7 C8 1.355(2) . ?
C6 H6 0.9800 . ?
C6 C17 1.555(2) . ?
C11 C10 1.405(3) . ?
C11 C12 1.413(3) . ?
C15 C17 1.503(3) . ?
C15 C14 1.367(3) . ?
C4 C3 1.482(2) . ?
C00A C1 1.512(3) . ?
C17 H17 0.9800 . ?
C8 H8 0.9300 . ?
C8 C9 1.417(3) . ?
C10 H10 0.9300 . ?
C10 C9 1.365(3) . ?
C3 H3A 0.9700 . ?
C3 H3B 0.9700 . ?
C3 C2 1.527(3) . ?
C9 H9 0.9300 . ?
C12 H12 0.9300 . ?
C12 C13 1.358(3) . ?
C2 H2A 0.9700 . ?
C2 H2B 0.9700 . ?
C2 C1 1.501(3) . ?
C1 H1A 0.9700 . ?
C1 H1B 0.9700 . ?
C14 H14 0.9300 . ?
C14 C13 1.405(3) . ?
C13 H13 0.9300 . ?

loop_
_geom_torsion_atom_site_label_1
_geom_torsion_atom_site_label_2
_geom_torsion_atom_site_label_3
_geom_torsion_atom_site_label_4
_geom_torsion
_geom_torsion_site_symmetry_1
_geom_torsion_site_symmetry_2
_geom_torsion_site_symmetry_3
_geom_torsion_site_symmetry_4
_geom_torsion_publ_flag
O2 C4 C3 C2 -161.89(16) . . . . ?
O1 C00A C1 C2 147.60(19) . . . . ?
C16 C7 C6 C5 110.12(15) . . . . ?
C16 C7 C6 C17 0.11(17) . . . . ?
C16 C7 C8 C9 0.6(2) . . . . ?
C16 C11 C10 C9 0.1(2) . . . . ?
C16 C11 C12 C13 0.4(3) . . . . ?
C16 C15 C17 O2 -114.71(15) . . . . ?
C16 C15 C17 C6 0.19(18) . . . . ?
C16 C15 C14 C13 0.6(3) . . . . ?
C5 C6 C17 O2 -1.47(16) . . . . ?
C5 C6 C17 C15 -119.60(14) . . . . ?
C5 C4 C3 C2 17.6(2) . . . . ?
C5 C00A C1 C2 -34.2(2) . . . . ?
C7 C16 C11 C10 0.3(2) . . . . ?
C7 C16 C11 C12 -178.31(15) . . . . ?
C7 C16 C15 C17 -0.13(19) . . . . ?
C7 C16 C15 C14 177.97(16) . . . . ?
C7 C6 C17 O2 117.95(13) . . . . ?
C7 C6 C17 C15 -0.18(17) . . . . ?
C7 C8 C9 C10 -0.2(3) . . . . ?
C6 C5 C4 O2 -0.9(2) . . . . ?
C6 C5 C4 C3 179.64(15) . . . . ?
C6 C5 C00A O1 6.8(3) . . . . ?
C6 C5 C00A C1 -171.34(16) . . . . ?
C6 C7 C8 C9 -178.43(16) . . . . ?
C11 C16 C7 C6 178.53(14) . . . . ?
C11 C16 C7 C8 -0.7(2) . . . . ?
C11 C16 C15 C17 -178.65(15) . . . . ?
C11 C16 C15 C14 -0.6(3) . . . . ?
C11 C10 C9 C8 -0.2(3) . . . . ?
C11 C12 C13 C14 -0.4(3) . . . . ?
C15 C16 C7 C6 0.01(18) . . . . ?
C15 C16 C7 C8 -179.25(14) . . . . ?
C15 C16 C11 C10 178.72(15) . . . . ?
C15 C16 C11 C12 0.1(2) . . . . ?
C15 C14 C13 C12 -0.1(3) . . . . ?
C4 O2 C17 C6 1.06(17) . . . . ?
C4 O2 C17 C15 115.67(15) . . . . ?
C4 C5 C6 C7 -110.46(16) . . . . ?
C4 C5 C6 C17 1.44(17) . . . . ?
C4 C5 C00A O1 -174.68(17) . . . . ?
C4 C5 C00A C1 7.2(2) . . . . ?
C4 C3 C2 C1 -43.8(2) . . . . ?
C00A C5 C6 C7 68.2(2) . . . . ?
C00A C5 C6 C17 -179.88(16) . . . . ?
C00A C5 C4 O2 -179.68(14) . . . . ?
C00A C5 C4 C3 0.9(3) . . . . ?
C17 O2 C4 C5 -0.13(19) . . . . ?
C17 O2 C4 C3 179.37(14) . . . . ?
C17 C15 C14 C13 178.12(19) . . . . ?
C8 C7 C6 C5 -70.8(2) . . . . ?
C8 C7 C6 C17 179.23(17) . . . . ?
C10 C11 C12 C13 -178.07(18) . . . . ?
C3 C2 C1 C00A 53.9(2) . . . . ?
C12 C11 C10 C9 178.61(17) . . . . ?
C14 C15 C17 O2 67.5(3) . . . . ?
C14 C15 C17 C6 -177.56(19) . . . . ?
